data_7028357
loop_
_publ_author_name
'Girginova, Penka I.'
'Pereira, Laura C. J.'
'Coutinho, Joana T.'
'Santos, Isabel C.'
'Almeida, Manuel'

_publ_section_title
;
 Slow magnetic relaxation in lanthanide ladder type coordination polymers.
;
_journal_issue 4
_journal_name_full 'Dalton transactions (Cambridge, England : 2003)'
_journal_page_first 1897
_journal_page_last 1905
_journal_paper_doi 10.1039/c3dt52748d
_journal_volume 43
_journal_year 2014
_chemical_formula_moiety 'C11 H14 N O8 Tb'
_chemical_formula_sum 'C11 H14 N O8 Tb'
_chemical_formula_weight 447.15
_chemical_name_systematic
;
 ?
;
_space_group_IT_number 14
_symmetry_cell_setting monoclinic
_symmetry_space_group_name_Hall '-P 2ybc'
_symmetry_space_group_name_H-M 'P 1 21/c 1'
_atom_sites_solution_hydrogens geom
_atom_sites_solution_primary direct
_atom_sites_solution_secondary difmap
_audit_creation_method SHELXL-97
_cell_angle_alpha 90.00
_cell_angle_beta 96.390(2)
_cell_angle_gamma 90.00
_cell_formula_units_Z 4
_cell_length_a 11.9132(7)
_cell_length_b 13.2782(8)
_cell_length_c 8.4139(5)
_cell_measurement_reflns_used 9918
_cell_measurement_temperature 150(2)
_cell_measurement_theta_max 28.39
_cell_measurement_theta_min 3.07
_cell_volume 1322.69(14)
_computing_cell_refinement 'Bruker SAINT, (Bruker, 2004)'
_computing_data_collection 'Bruker SMART, (Bruker, 2004)'
_computing_data_reduction 'Bruker SAINT, (Bruker, 2004)'
_computing_molecular_graphics ORTEP3(Farrugia,1997)
_computing_publication_material 'WinGX (Farrugia, 1999)'
_computing_structure_refinement 'SHELXL-97 (Sheldrick, 2008)'
_computing_structure_solution 'SIR97 (Altomare, 1999)'
_diffrn_ambient_temperature 150(2)
_diffrn_measured_fraction_theta_full 0.995
_diffrn_measured_fraction_theta_max 0.995
_diffrn_measurement_device_type 'Bruker APEX-II CCD'
_diffrn_measurement_method '\f and \w scans'
_diffrn_radiation_monochromator graphite
_diffrn_radiation_source 'fine-focus sealed tube'
_diffrn_radiation_type MoK\a
_diffrn_radiation_wavelength 0.71073
_diffrn_reflns_av_R_equivalents 0.0348
_diffrn_reflns_av_sigmaI/netI 0.0248
_diffrn_reflns_limit_h_max 15
_diffrn_reflns_limit_h_min -15
_diffrn_reflns_limit_k_max 17
_diffrn_reflns_limit_k_min -17
_diffrn_reflns_limit_l_max 11
_diffrn_reflns_limit_l_min -6
_diffrn_reflns_number 18464
_diffrn_reflns_theta_full 28.39
_diffrn_reflns_theta_max 28.39
_diffrn_reflns_theta_min 3.21
_exptl_absorpt_coefficient_mu 5.387
_exptl_absorpt_correction_T_max 0.7381
_exptl_absorpt_correction_T_min 0.4121
_exptl_absorpt_correction_type multi-scan
_exptl_absorpt_process_details 'SADABS; Sheldrick, 2004'
_exptl_crystal_colour colourless
_exptl_crystal_density_diffrn 2.245
_exptl_crystal_density_method 'not measured'
_exptl_crystal_description plate
_exptl_crystal_F_000 864
_exptl_crystal_size_max 0.20
_exptl_crystal_size_mid 0.18
_exptl_crystal_size_min 0.06
_refine_diff_density_max 0.642
_refine_diff_density_min -0.473
_refine_diff_density_rms 0.095
_refine_ls_extinction_method none
_refine_ls_goodness_of_fit_ref 1.066
_refine_ls_hydrogen_treatment constr
_refine_ls_matrix_type full
_refine_ls_number_parameters 190
_refine_ls_number_reflns 3288
_refine_ls_number_restraints 0
_refine_ls_restrained_S_all 1.066
_refine_ls_R_factor_all 0.0181
_refine_ls_R_factor_gt 0.0156
_refine_ls_shift/su_max 0.001
_refine_ls_shift/su_mean 0.000
_refine_ls_structure_factor_coef Fsqd
_refine_ls_weighting_details 'calc w=1/[\s^2^(Fo^2^)+(0.0123P)^2^+0.6708P] where P=(Fo^2^+2Fc^2^)/3'
_refine_ls_weighting_scheme calc
_refine_ls_wR_factor_gt 0.0362
_refine_ls_wR_factor_ref 0.0370
_reflns_number_gt 3029
_reflns_number_total 3288
_reflns_threshold_expression >2\s(I)
_cod_data_source_file c3dt52748d.txt
_cod_data_source_block tbno3
_cod_original_sg_symbol_H-M P21/c
_cod_database_code 7028357

loop_
_symmetry_equiv_pos_as_xyz
'x, y, z'
'-x, y+1/2, -z+1/2'
'-x, -y, -z'
'x, -y-1/2, z-1/2'

loop_
_atom_site_label
_atom_site_type_symbol
_atom_site_fract_x
_atom_site_fract_y
_atom_site_fract_z
_atom_site_U_iso_or_equiv
_atom_site_adp_type
_atom_site_occupancy
_atom_site_symmetry_multiplicity
_atom_site_calc_flag
_atom_site_refinement_flags
Tb1 Tb 0.335287(8) 0.591508(7) 0.011818(10) 0.00906(4) Uani 1 1 d .
O1 O 0.05804(14) 0.60849(11) -0.38368(19) 0.0221(4) Uani 1 1 d .
O2 O 0.21353(12) 0.63008(11) -0.21393(16) 0.0144(3) Uani 1 1 d .
O3 O 0.36810(12) 0.46753(10) 0.22407(15) 0.0131(3) Uani 1 1 d .
O4 O 0.26928(13) 0.60011(10) 0.27807(17) 0.0134(3) Uani 1 1 d .
O5 O 0.40223(12) 0.45533(10) -0.11778(16) 0.0145(3) Uani 1 1 d .
O6 O 0.48517(12) 0.66235(10) 0.19316(17) 0.0145(3) Uani 1 1 d .
O7 O 0.45752(12) 0.65896(10) -0.16429(17) 0.0165(3) Uani 1 1 d .
H7A H 0.5100 0.6244 -0.1872 0.020 Uiso 1 1 d R
H7B H 0.4675 0.7140 -0.2044 0.020 Uiso 1 1 d R
O8 O 0.28049(13) 0.76084(10) 0.03639(16) 0.0176(3) Uani 1 1 d .
H8A H 0.2616 0.7949 -0.0428 0.021 Uiso 1 1 d R
H8B H 0.2585 0.7908 0.1118 0.021 Uiso 1 1 d R
N1 N 0.16233(14) 0.47371(13) -0.03619(19) 0.0123(3) Uani 1 1 d .
C1 C 0.14217(19) 0.38918(16) 0.0438(3) 0.0175(4) Uani 1 1 d .
H1 H 0.1870 0.3762 0.1422 0.021 Uiso 1 1 calc R
C2 C 0.05929(19) 0.31996(16) -0.0098(3) 0.0201(5) Uani 1 1 d .
H2 H 0.0490 0.2604 0.0495 0.024 Uiso 1 1 calc R
C3 C -0.00794(18) 0.33920(16) -0.1507(3) 0.0195(5) Uani 1 1 d .
H3 H -0.0658 0.2934 -0.1898 0.023 Uiso 1 1 calc R
C4 C 0.01044(19) 0.42652(16) -0.2341(3) 0.0175(4) Uani 1 1 d .
H4 H -0.0348 0.4419 -0.3313 0.021 Uiso 1 1 calc R
C5 C 0.09576(17) 0.49070(15) -0.1735(2) 0.0130(4) Uani 1 1 d .
C6 C 0.12144(19) 0.58380(14) -0.2657(2) 0.0133(4) Uani 1 1 d .
C7 C 0.31711(17) 0.51787(15) 0.3215(2) 0.0119(4) Uani 1 1 d .
C8 C 0.3126(2) 0.48118(16) 0.4896(2) 0.0195(5) Uani 1 1 d .
H8C H 0.2372 0.4972 0.5220 0.023 Uiso 1 1 calc R
H8D H 0.3692 0.5187 0.5616 0.023 Uiso 1 1 calc R
C9 C 0.33417(18) 0.36892(17) 0.5136(2) 0.0152(4) Uani 1 1 d .
H9A H 0.4106 0.3527 0.4855 0.018 Uiso 1 1 calc R
H9B H 0.2788 0.3307 0.4404 0.018 Uiso 1 1 calc R
C10 C 0.32496(17) 0.33556(15) 0.6863(2) 0.0127(4) Uani 1 1 d .
H10A H 0.2513 0.3575 0.7182 0.015 Uiso 1 1 calc R
H10B H 0.3280 0.2611 0.6923 0.015 Uiso 1 1 calc R
C11 C 0.58130(17) 0.62088(15) 0.1997(2) 0.0109(4) Uani 1 1 d .

loop_
_atom_site_aniso_label
_atom_site_aniso_U_11
_atom_site_aniso_U_22
_atom_site_aniso_U_33
_atom_site_aniso_U_23
_atom_site_aniso_U_13
_atom_site_aniso_U_12
Tb1 0.01291(6) 0.00731(6) 0.00692(5) -0.00027(3) 0.00089(4) -0.00017(3)
O1 0.0251(9) 0.0199(8) 0.0190(8) 0.0031(6) -0.0077(7) 0.0005(7)
O2 0.0172(8) 0.0126(7) 0.0127(7) 0.0015(6) -0.0011(6) -0.0023(6)
O3 0.0168(7) 0.0125(7) 0.0103(6) 0.0002(5) 0.0034(6) 0.0023(6)
O4 0.0168(8) 0.0121(7) 0.0114(7) 0.0009(5) 0.0016(6) 0.0029(6)
O5 0.0220(8) 0.0095(7) 0.0123(7) -0.0015(5) 0.0027(6) 0.0003(6)
O6 0.0120(7) 0.0136(7) 0.0173(7) -0.0031(6) -0.0007(6) 0.0011(6)
O7 0.0184(8) 0.0111(7) 0.0213(7) 0.0068(6) 0.0084(6) 0.0028(6)
O8 0.0317(9) 0.0111(7) 0.0098(6) 0.0003(5) 0.0022(6) 0.0073(6)
N1 0.0143(9) 0.0105(9) 0.0122(8) 0.0007(6) 0.0028(7) -0.0005(6)
C1 0.0214(12) 0.0155(10) 0.0154(10) 0.0032(8) 0.0008(9) -0.0004(9)
C2 0.0211(12) 0.0148(11) 0.0250(11) 0.0027(9) 0.0054(9) -0.0022(9)
C3 0.0145(11) 0.0166(11) 0.0276(11) -0.0036(9) 0.0032(9) -0.0034(9)
C4 0.0155(11) 0.0175(11) 0.0191(10) -0.0020(8) -0.0002(9) 0.0016(8)
C5 0.0127(10) 0.0138(10) 0.0128(9) -0.0023(7) 0.0024(8) 0.0024(8)
C6 0.0166(11) 0.0117(10) 0.0116(9) -0.0032(7) 0.0012(8) 0.0033(8)
C7 0.0131(10) 0.0136(10) 0.0086(9) -0.0006(7) -0.0011(8) -0.0018(8)
C8 0.0347(13) 0.0154(11) 0.0090(9) 0.0023(8) 0.0048(9) 0.0076(9)
C9 0.0223(12) 0.0147(11) 0.0081(9) -0.0013(7) 0.0002(8) 0.0005(8)
C10 0.0149(10) 0.0126(10) 0.0105(9) 0.0008(7) 0.0004(8) -0.0007(8)
C11 0.0158(10) 0.0095(9) 0.0079(8) 0.0016(7) 0.0032(7) -0.0016(8)

loop_
_atom_type_symbol
_atom_type_description
_atom_type_scat_dispersion_real
_atom_type_scat_dispersion_imag
_atom_type_scat_source
C C 0.0033 0.0016 'International Tables Vol C Tables 4.2.6.8 and 6.1.1.4'
H H 0.0000 0.0000 'International Tables Vol C Tables 4.2.6.8 and 6.1.1.4'
N N 0.0061 0.0033 'International Tables Vol C Tables 4.2.6.8 and 6.1.1.4'
O O 0.0106 0.0060 'International Tables Vol C Tables 4.2.6.8 and 6.1.1.4'
Tb Tb -0.1723 4.1537 'International Tables Vol C Tables 4.2.6.8 and 6.1.1.4'

loop_
_geom_angle_atom_site_label_1
_geom_angle_atom_site_label_2
_geom_angle_atom_site_label_3
_geom_angle
_geom_angle_site_symmetry_1
_geom_angle_site_symmetry_3
O5 Tb1 O2 90.21(5) . .
O5 Tb1 O8 154.93(5) . .
O2 Tb1 O8 72.93(5) . .
O5 Tb1 O7 74.37(5) . .
O2 Tb1 O7 77.03(5) . .
O8 Tb1 O7 83.66(5) . .
O5 Tb1 O6 109.63(5) . .
O2 Tb1 O6 141.84(5) . .
O8 Tb1 O6 76.39(5) . .
O7 Tb1 O6 77.54(5) . .
O5 Tb1 O3 77.28(5) . .
O2 Tb1 O3 142.01(5) . .
O8 Tb1 O3 127.28(5) . .
O7 Tb1 O3 131.09(5) . .
O6 Tb1 O3 75.61(5) . .
O5 Tb1 O4 129.18(5) . .
O2 Tb1 O4 120.17(5) . .
O8 Tb1 O4 75.87(5) . .
O7 Tb1 O4 146.59(5) . .
O6 Tb1 O4 72.19(5) . .
O3 Tb1 O4 53.34(4) . .
O5 Tb1 N1 76.25(5) . .
O2 Tb1 N1 65.77(5) . .
O8 Tb1 N1 111.57(5) . .
O7 Tb1 N1 131.85(5) . .
O6 Tb1 N1 149.14(5) . .
O3 Tb1 N1 76.39(5) . .
O4 Tb1 N1 80.80(5) . .
O5 Tb1 C7 103.43(5) . .
O2 Tb1 C7 136.95(5) . .
O8 Tb1 C7 101.52(5) . .
O7 Tb1 C7 145.85(5) . .
O6 Tb1 C7 71.15(5) . .
O3 Tb1 C7 26.63(5) . .
O4 Tb1 C7 26.73(5) . .
N1 Tb1 C7 78.00(5) . .
C6 O2 Tb1 127.09(12) . .
C7 O3 Tb1 93.94(11) . .
C7 O4 Tb1 92.49(12) . .
C11 O5 Tb1 168.63(14) 3_665 .
C11 O6 Tb1 117.46(12) . .
Tb1 O7 H7A 118.5 . .
Tb1 O7 H7B 136.3 . .
H7A O7 H7B 104.7 . .
Tb1 O8 H8A 120.8 . .
Tb1 O8 H8B 130.4 . .
H8A O8 H8B 106.3 . .
C1 N1 C5 116.66(18) . .
C1 N1 Tb1 127.69(13) . .
C5 N1 Tb1 114.61(13) . .
N1 C1 C2 123.5(2) . .
N1 C1 H1 118.3 . .
C2 C1 H1 118.3 . .
C3 C2 C1 118.7(2) . .
C3 C2 H2 120.6 . .
C1 C2 H2 120.6 . .
C2 C3 C4 118.8(2) . .
C2 C3 H3 120.6 . .
C4 C3 H3 120.6 . .
C5 C4 C3 118.8(2) . .
C5 C4 H4 120.6 . .
C3 C4 H4 120.6 . .
N1 C5 C4 123.59(19) . .
N1 C5 C6 116.41(18) . .
C4 C5 C6 119.96(18) . .
O1 C6 O2 124.84(19) . .
O1 C6 C5 119.64(19) . .
O2 C6 C5 115.48(17) . .
O4 C7 O3 120.13(17) . .
O4 C7 C8 119.25(18) . .
O3 C7 C8 120.61(17) . .
O4 C7 Tb1 60.78(10) . .
O3 C7 Tb1 59.43(10) . .
C8 C7 Tb1 177.24(15) . .
C7 C8 C9 114.75(16) . .
C7 C8 H8C 108.6 . .
C9 C8 H8C 108.6 . .
C7 C8 H8D 108.6 . .
C9 C8 H8D 108.6 . .
H8C C8 H8D 107.6 . .
C8 C9 C10 112.28(16) . .
C8 C9 H9A 109.1 . .
C10 C9 H9A 109.1 . .
C8 C9 H9B 109.2 . .
C10 C9 H9B 109.2 . .
H9A C9 H9B 107.9 . .
C11 C10 C9 111.50(17) 3_666 .
C11 C10 H10A 109.3 3_666 .
C9 C10 H10A 109.3 . .
C11 C10 H10B 109.3 3_666 .
C9 C10 H10B 109.3 . .
H10A C10 H10B 108.0 . .
O5 C11 O6 121.58(18) 3_665 .
O5 C11 C10 120.74(18) 3_665 3_666
O6 C11 C10 117.65(17) . 3_666

loop_
_geom_bond_atom_site_label_1
_geom_bond_atom_site_label_2
_geom_bond_distance
_geom_bond_site_symmetry_2
Tb1 O5 2.2996(14) .
Tb1 O2 2.3154(13) .
Tb1 O8 2.3568(14) .
Tb1 O7 2.3661(14) .
Tb1 O6 2.4072(14) .
Tb1 O3 2.4283(13) .
Tb1 O4 2.4581(15) .
Tb1 N1 2.5826(16) .
Tb1 C7 2.8138(19) .
O1 C6 1.223(3) .
O2 C6 1.290(2) .
O3 C7 1.264(2) .
O4 C7 1.267(2) .
O5 C11 1.252(2) 3_665
O6 C11 1.266(2) .
O7 H7A 0.8157 .
O7 H7B 0.8192 .
O8 H8A 0.8157 .
O8 H8B 0.8156 .
N1 C1 1.344(3) .
N1 C5 1.346(3) .
C1 C2 1.387(3) .
C1 H1 0.9500 .
C2 C3 1.379(3) .
C2 H2 0.9500 .
C3 C4 1.385(3) .
C3 H3 0.9500 .
C4 C5 1.380(3) .
C4 H4 0.9500 .
C5 C6 1.509(3) .
C7 C8 1.503(3) .
C8 C9 1.522(3) .
C8 H8C 0.9900 .
C8 H8D 0.9900 .
C9 C10 1.535(3) .
C9 H9A 0.9900 .
C9 H9B 0.9900 .
C10 C11 1.504(3) 3_666
C10 H10A 0.9900 .
C10 H10B 0.9900 .
C11 O5 1.252(2) 3_665
C11 C10 1.504(3) 3_666
